data_7714234
loop_
_publ_author_name
'Benny, Renitta'
'De, Soumen'

_publ_section_title
;
 Interplay between anti-anti and syn-anti conformation of thiourea
 modulating ON-OFF catalysis
;
_journal_name_full 'Dalton Transactions'
_journal_paper_doi 10.1039/D3DT02398B
_journal_year 2023
_chemical_formula_moiety 'C57 H44 Cl Cu F12 N6 S'
_chemical_formula_sum 'C57 H44 Cl Cu F12 N6 S'
_chemical_formula_weight 1172.03
_space_group_crystal_system triclinic
_space_group_IT_number 2
_space_group_name_Hall '-P 1'
_space_group_name_H-M_alt 'P -1'
_atom_sites_solution_hydrogens geom
_audit_creation_method SHELXL-2018/3
_audit_update_record
;
2023-07-19 deposited with the CCDC.	2023-10-17 downloaded from the CCDC.
;
_cell_angle_alpha 80.438(8)
_cell_angle_beta 84.213(8)
_cell_angle_gamma 66.335(7)
_cell_formula_units_Z 2
_cell_length_a 12.904(3)
_cell_length_b 14.672(3)
_cell_length_c 14.907(3)
_cell_measurement_reflns_used 2310
_cell_measurement_temperature 140(2)
_cell_measurement_theta_max 17.30
_cell_measurement_theta_min 2.17
_cell_volume 2547.2(10)
_computing_cell_refinement 'APEX3/SAINT (Bruker, 2016)'
_computing_data_collection 'APEX3 (Bruker, 2016)'
_computing_data_reduction 'SAINT/XPREP (Bruker, 2016)'
_computing_molecular_graphics 'ORTEP3- 2014.1(Farrugia, 1997) '
_computing_publication_material 'SHELXL-2018/3 (Sheldrick, 2018)'
_computing_structure_refinement 'SHELXL-2018/3 (Sheldrick, 2018)'
_computing_structure_solution 'SHELXT 2018/2 (Sheldrick, 2018)'
_diffrn_ambient_temperature 140(2)
_diffrn_detector_area_resol_mean 0
_diffrn_measured_fraction_theta_full 1.000
_diffrn_measured_fraction_theta_max 1.000
_diffrn_measurement_device_type 'Bruker KAPPA APEX-II CCD'
_diffrn_measurement_method '\f and \w scans'
_diffrn_radiation_type MoK\a
_diffrn_radiation_wavelength 0.71073
_diffrn_reflns_av_R_equivalents 0.2516
_diffrn_reflns_av_unetI/netI 0.2011
_diffrn_reflns_Laue_measured_fraction_full 1.000
_diffrn_reflns_Laue_measured_fraction_max 1.000
_diffrn_reflns_limit_h_max 15
_diffrn_reflns_limit_h_min -15
_diffrn_reflns_limit_k_max 17
_diffrn_reflns_limit_k_min -17
_diffrn_reflns_limit_l_max 17
_diffrn_reflns_limit_l_min -17
_diffrn_reflns_number 66133
_diffrn_reflns_point_group_measured_fraction_full 1.000
_diffrn_reflns_point_group_measured_fraction_max 1.000
_diffrn_reflns_theta_full 25.000
_diffrn_reflns_theta_max 25.000
_diffrn_reflns_theta_min 1.530
_diffrn_source 'sealed tube'
_exptl_absorpt_coefficient_mu 0.613
_exptl_absorpt_correction_T_max 0.982
_exptl_absorpt_correction_T_min 0.950
_exptl_absorpt_correction_type multi-scan
_exptl_absorpt_process_details 'SADABS (Bruker, 2016)'
_exptl_crystal_colour red
_exptl_crystal_density_diffrn 1.528
_exptl_crystal_density_meas 1.528
_exptl_crystal_density_method none
_exptl_crystal_description needle
_exptl_crystal_F_000 1196
_exptl_crystal_size_max 0.085
_exptl_crystal_size_mid 0.042
_exptl_crystal_size_min 0.030
_refine_diff_density_max 0.564
_refine_diff_density_min -0.432
_refine_diff_density_rms 0.091
_refine_ls_extinction_method none
_refine_ls_goodness_of_fit_ref 1.030
_refine_ls_hydrogen_treatment constr
_refine_ls_matrix_type full
_refine_ls_number_parameters 773
_refine_ls_number_reflns 6868
_refine_ls_number_restraints 6
_refine_ls_restrained_S_all 1.030
_refine_ls_R_factor_all 0.2389
_refine_ls_R_factor_gt 0.0842
_refine_ls_shift/su_max 0.025
_refine_ls_shift/su_mean 0.001
_refine_ls_structure_factor_coef Fsqd
_refine_ls_weighting_details 'w=1/[\s^2^(Fo^2^)+(0.0822P)^2^+7.4169P] where P=(Fo^2^+2Fc^2^)/3'
_refine_ls_weighting_scheme calc
_refine_ls_wR_factor_gt 0.1789
_refine_ls_wR_factor_ref 0.2602
_reflns_Friedel_coverage 0.000
_reflns_number_gt 3470
_reflns_number_total 6868
_reflns_threshold_expression 'I > 2\s(I)'
_cod_data_source_file d3dt02398b2.cif
_cod_data_source_block shelx_CCDC2
_cod_original_cell_volume 2547.2(9)
_cod_database_code 7714234
_shelx_shelxl_version_number 2018/3
_shelx_space_group_comment
;
The symmetry employed for this shelxl refinement is uniquely defined
by the following loop, which should always be used as a source of
symmetry information in preference to the above space-group names.
They are only intended as comments.
;
_shelx_estimated_absorpt_t_min 0.950
_shelx_estimated_absorpt_t_max 0.982

loop_
_space_group_symop_operation_xyz
'x, y, z'
'-x, -y, -z'

loop_
_atom_site_label
_atom_site_type_symbol
_atom_site_fract_x
_atom_site_fract_y
_atom_site_fract_z
_atom_site_U_iso_or_equiv
_atom_site_adp_type
_atom_site_occupancy
_atom_site_site_symmetry_order
_atom_site_calc_flag
_atom_site_refinement_flags_posn
_atom_site_refinement_flags_adp
_atom_site_refinement_flags_occupancy
_atom_site_disorder_assembly
_atom_site_disorder_group
C1 C 0.5517(7) 0.7790(7) -0.0819(7) 0.046(2) Uani 1 1 d . . . . .
H1 H 0.604172 0.713925 -0.092087 0.055 Uiso 1 1 calc R U . . .
C2 C 0.5098(9) 0.8507(9) -0.1585(7) 0.060(3) Uani 1 1 d . . . . .
H2 H 0.532465 0.834401 -0.218401 0.072 Uiso 1 1 calc R U . . .
C3 C 0.4354(8) 0.9448(8) -0.1440(9) 0.062(3) Uani 1 1 d . . . . .
H3 H 0.405753 0.995350 -0.194180 0.075 Uiso 1 1 calc R U . . .
C4 C 0.4033(8) 0.9662(7) -0.0554(8) 0.053(3) Uani 1 1 d . . . . .
C5 C 0.3244(9) 1.0639(8) -0.0372(10) 0.067(3) Uani 1 1 d . . . . .
H5 H 0.293827 1.116186 -0.086014 0.080 Uiso 1 1 calc R U . . .
C6 C 0.2946(9) 1.0805(8) 0.0482(10) 0.069(4) Uani 1 1 d . . . . .
H6 H 0.240935 1.144898 0.059209 0.082 Uiso 1 1 calc R U . . .
C7 C 0.3398(8) 1.0060(7) 0.1240(9) 0.054(3) Uani 1 1 d . . . . .
C8 C 0.4198(7) 0.9097(7) 0.1084(8) 0.044(2) Uani 1 1 d . . . . .
C9 C 0.4486(7) 0.8904(6) 0.0159(7) 0.042(2) Uani 1 1 d . . . . .
C10 C 0.3132(8) 1.0237(8) 0.2135(10) 0.065(3) Uani 1 1 d . . . . .
H10 H 0.257069 1.086113 0.226961 0.078 Uiso 1 1 calc R U . . .
C11 C 0.3681(8) 0.9509(8) 0.2826(8) 0.063(3) Uani 1 1 d . . . . .
H11 H 0.349525 0.962518 0.344177 0.076 Uiso 1 1 calc R U . . .
C12 C 0.4526(7) 0.8584(7) 0.2622(7) 0.048(2) Uani 1 1 d . . . . .
C13 C 0.3359(7) 0.6481(6) 0.1363(6) 0.037(2) Uani 1 1 d . . . . .
C14 C 0.2756(8) 0.5916(7) 0.1763(6) 0.047(2) Uani 1 1 d . . . . .
H14 H 0.197813 0.612667 0.164437 0.056 Uiso 1 1 calc R U . . .
C15 C 0.3293(9) 0.5050(7) 0.2331(7) 0.056(3) Uani 1 1 d . . . . .
H15 H 0.288228 0.466219 0.261655 0.067 Uiso 1 1 calc R U . . .
C16 C 0.4417(8) 0.4735(7) 0.2492(6) 0.045(2) Uani 1 1 d . . . . .
C17 C 0.4987(8) 0.5334(6) 0.2077(6) 0.039(2) Uani 1 1 d . . . . .
C18 C 0.6171(7) 0.5050(6) 0.2174(6) 0.038(2) Uani 1 1 d . . . . .
C19 C 0.6787(8) 0.4115(6) 0.2691(6) 0.042(2) Uani 1 1 d . . . . .
C20 C 0.6191(9) 0.3529(7) 0.3132(6) 0.051(3) Uani 1 1 d . . . . .
H20 H 0.658603 0.291577 0.350579 0.062 Uiso 1 1 calc R U . . .
C21 C 0.5080(9) 0.3825(7) 0.3030(7) 0.054(3) Uani 1 1 d . . . . .
H21 H 0.471439 0.340528 0.333248 0.064 Uiso 1 1 calc R U . . .
C22 C 0.7953(8) 0.3850(7) 0.2727(6) 0.052(3) Uani 1 1 d . . . . .
H22 H 0.840585 0.324289 0.308247 0.063 Uiso 1 1 calc R U . . .
C23 C 0.8439(8) 0.4463(7) 0.2252(6) 0.046(2) Uani 1 1 d . . . . .
H23 H 0.923312 0.427060 0.227285 0.056 Uiso 1 1 calc R U . . .
C24 C 0.7793(8) 0.5371(7) 0.1732(6) 0.044(2) Uani 1 1 d . . . . .
C25 C 0.8339(7) 0.5997(6) 0.1168(7) 0.040(2) Uani 1 1 d . . . . .
C26 C 0.8465(7) 0.5975(6) 0.0242(6) 0.038(2) Uani 1 1 d . . . . .
C27 C 0.9055(7) 0.6507(6) -0.0282(7) 0.045(2) Uani 1 1 d . . . . .
H27 H 0.915488 0.648722 -0.091971 0.054 Uiso 1 1 calc R U . . .
C28 C 0.9494(7) 0.7057(6) 0.0102(8) 0.049(3) Uani 1 1 d . . . . .
C29 C 0.9374(7) 0.7060(7) 0.1020(8) 0.054(3) Uani 1 1 d . . . . .
H29 H 0.969021 0.743007 0.128752 0.065 Uiso 1 1 calc R U . . .
C30 C 0.8806(8) 0.6542(7) 0.1573(7) 0.048(2) Uani 1 1 d . . . . .
C31 C 0.8672(9) 0.6566(8) 0.2588(7) 0.071(3) Uani 1 1 d . . . . .
H31A H 0.871050 0.718335 0.272045 0.107 Uiso 1 1 calc R U . . .
H31B H 0.928129 0.598193 0.289298 0.107 Uiso 1 1 calc R U . . .
H31C H 0.793873 0.654679 0.280788 0.107 Uiso 1 1 calc R U . . .
C32 C 0.8056(7) 0.5339(6) -0.0210(6) 0.046(2) Uani 1 1 d . . . . .
H32A H 0.846787 0.462845 0.001977 0.069 Uiso 1 1 calc R U . . .
H32B H 0.819075 0.545073 -0.087020 0.069 Uiso 1 1 calc R U . . .
H32C H 0.724376 0.552551 -0.007281 0.069 Uiso 1 1 calc R U . . .
C33 C 1.0120(8) 0.7620(7) -0.0489(7) 0.066(3) Uani 1 1 d . . . . .
H33A H 0.973158 0.833957 -0.044619 0.098 Uiso 1 1 calc R U . . .
H33B H 1.014151 0.750971 -0.112225 0.098 Uiso 1 1 calc R U . . .
H33C H 1.089502 0.737866 -0.028347 0.098 Uiso 1 1 calc R U . . .
C34 C 0.2837(7) 0.7389(6) 0.0679(6) 0.037(2) Uani 1 1 d . . . . .
C35 C 0.2071(7) 0.8308(6) 0.0954(6) 0.039(2) Uani 1 1 d . . . . .
C36 C 0.1608(7) 0.9121(6) 0.0297(7) 0.043(2) Uani 1 1 d . . . . .
H36 H 0.109791 0.973845 0.048607 0.051 Uiso 1 1 calc R U . . .
C37 C 0.1846(7) 0.9082(7) -0.0613(7) 0.042(2) Uani 1 1 d . . . . .
C38 C 0.2591(7) 0.8167(7) -0.0864(6) 0.044(2) Uani 1 1 d . . . . .
H38 H 0.275725 0.811522 -0.149397 0.053 Uiso 1 1 calc R U . . .
C39 C 0.3102(7) 0.7326(6) -0.0239(6) 0.037(2) Uani 1 1 d . . . . .
C40 C 0.3911(8) 0.6356(7) -0.0546(6) 0.054(3) Uani 1 1 d . . . . .
H40A H 0.462878 0.612738 -0.024243 0.081 Uiso 1 1 calc R U . . .
H40B H 0.404649 0.645963 -0.120707 0.081 Uiso 1 1 calc R U . . .
H40C H 0.358645 0.584706 -0.039049 0.081 Uiso 1 1 calc R U . . .
C41 C 0.1332(8) 0.9972(7) -0.1322(7) 0.062(3) Uani 1 1 d . . . . .
H41A H 0.097873 1.058212 -0.102997 0.093 Uiso 1 1 calc R U . . .
H41B H 0.075662 0.987962 -0.163651 0.093 Uiso 1 1 calc R U . . .
H41C H 0.192323 1.003642 -0.176354 0.093 Uiso 1 1 calc R U . . .
C42 C 0.1785(8) 0.8392(7) 0.1931(6) 0.053(3) Uani 1 1 d . . . . .
H42A H 0.142934 0.910298 0.201361 0.079 Uiso 1 1 calc R U . . .
H42B H 0.247750 0.806365 0.227670 0.079 Uiso 1 1 calc R U . . .
H42C H 0.125950 0.806576 0.215064 0.079 Uiso 1 1 calc R U . . .
C43 C 0.5182(8) 0.7844(7) 0.3368(7) 0.053(3) Uani 1 1 d . . . . .
C44 C 0.5204(9) 0.6894(8) 0.3475(7) 0.062(3) Uani 1 1 d . . . . .
H44 H 0.478691 0.673214 0.308144 0.075 Uiso 1 1 calc R U . . .
C45 C 0.5842(10) 0.6143(8) 0.4167(8) 0.074(3) Uani 1 1 d . . . . .
H45 H 0.587442 0.547737 0.422443 0.089 Uiso 1 1 calc R U . . .
C46 C 0.6397(10) 0.6389(9) 0.4738(8) 0.076(3) Uani 1 1 d . . . . .
H46 H 0.683210 0.589139 0.519804 0.091 Uiso 1 1 calc R U . . .
C47 C 0.6343(10) 0.7349(10) 0.4664(7) 0.076(3) Uani 1 1 d . . . . .
H47 H 0.671058 0.751516 0.509520 0.092 Uiso 1 1 calc R U . . .
C48 C 0.5775(9) 0.8069(8) 0.3987(7) 0.058(3) Uani 1 1 d . . . . .
C49 C 0.6542(10) 0.9399(8) 0.4011(7) 0.068(3) Uani 1 1 d . . . . .
C50 C 0.8678(9) 0.8750(8) 0.3963(7) 0.055(3) Uani 1 1 d . . . . .
C51 C 0.9585(9) 0.7859(7) 0.4207(7) 0.057(3) Uani 1 1 d . . . . .
H51 H 0.947153 0.724890 0.434447 0.069 Uiso 1 1 calc R U . . .
C52 C 1.0612(10) 0.7847(8) 0.4251(7) 0.064(3) Uani 1 1 d . . . . .
C53 C 1.0804(9) 0.8739(8) 0.4068(7) 0.062(3) Uani 1 1 d . . . . .
H53 H 1.153572 0.873057 0.411803 0.075 Uiso 1 1 calc R U . . .
C54 C 0.9900(9) 0.9628(8) 0.3813(7) 0.058(3) Uani 1 1 d . . . . .
C55 C 0.8838(9) 0.9654(7) 0.3756(6) 0.057(3) Uani 1 1 d . . . . .
H55 H 0.822350 1.027017 0.357928 0.069 Uiso 1 1 calc R U . . .
C56 C 1.0079(11) 1.0590(9) 0.3556(9) 0.068(3) Uani 1 1 d . . . . .
C57 C 1.1663(17) 0.6886(11) 0.4476(14) 0.085(5) Uani 1 1 d . . . . .
Cu1 Cu 0.55466(9) 0.69967(8) 0.11758(8) 0.0465(4) Uani 1 1 d . . . . .
F1 F 1.0252(7) 1.0792(5) 0.2669(5) 0.105(2) Uani 1 1 d . . . . .
F2 F 1.0976(7) 1.0561(5) 0.3941(6) 0.115(3) Uani 1 1 d . . . . .
F3 F 0.9204(6) 1.1364(5) 0.3803(5) 0.103(2) Uani 1 1 d . . . . .
F11 F 0.7711(6) 0.8082(5) 0.6217(5) 0.105(2) Uani 1 1 d . . . . .
F12 F 0.8867(5) 0.5908(4) 0.7364(4) 0.0787(19) Uani 1 1 d . . . . .
N1 N 0.5237(6) 0.7954(5) 0.0029(5) 0.0422(19) Uani 1 1 d . . . . .
N2 N 0.4734(6) 0.8374(5) 0.1767(6) 0.0450(19) Uani 1 1 d . . . . .
N3 N 0.6673(6) 0.5669(5) 0.1717(4) 0.0356(17) Uani 1 1 d . . . . .
N4 N 0.4435(6) 0.6213(5) 0.1515(5) 0.0363(17) Uani 1 1 d . . . . .
N5 N 0.5699(7) 0.9096(6) 0.3936(6) 0.071(3) Uani 1 1 d . . . . .
H5A H 0.502277 0.957529 0.384585 0.085 Uiso 1 1 calc R U . . .
N6 N 0.7614(8) 0.8713(6) 0.3905(6) 0.069(3) Uani 1 1 d . . . . .
H6A H 0.765123 0.813677 0.377515 0.083 Uiso 1 1 calc R U . . .
S1 S 0.6191(3) 1.0588(2) 0.4166(3) 0.0936(12) Uani 1 1 d . . . . .
Cl1 Cl 0.8292(3) 0.6997(2) 0.6782(2) 0.0766(9) Uani 1 1 d . . . . .
F4 F 1.130(3) 0.615(4) 0.458(4) 0.24(3) Uani 0.60(3) 1 d . . P A 1
F5 F 1.204(3) 0.678(3) 0.520(2) 0.179(19) Uani 0.60(3) 1 d . . P A 1
F6 F 1.236(2) 0.666(2) 0.3847(17) 0.125(11) Uani 0.60(3) 1 d . . P A 1
F7 F 0.8535(14) 0.6597(13) 0.5814(9) 0.092(7) Uani 0.60(3) 1 d . . P A 1
F8 F 0.9429(12) 0.7119(14) 0.6690(18) 0.098(10) Uani 0.60(3) 1 d . . P A 1
F9 F 0.798(2) 0.7466(10) 0.7695(10) 0.101(10) Uani 0.60(3) 1 d . . P A 1
F10 F 0.7096(9) 0.6942(10) 0.6797(14) 0.068(6) Uani 0.60(3) 1 d . . P A 1
F4' F 1.135(3) 0.624(3) 0.515(2) 0.094(10) Uani 0.40(3) 1 d . . P A 2
F5' F 1.175(6) 0.626(3) 0.389(3) 0.16(2) Uani 0.40(3) 1 d . . P A 2
F6' F 1.252(3) 0.698(2) 0.471(6) 0.16(3) Uani 0.40(3) 1 d . U P A 2
F7' F 0.782(4) 0.640(2) 0.6275(19) 0.131(16) Uani 0.40(3) 1 d . . P A 2
F8' F 0.944(3) 0.665(2) 0.616(2) 0.146(16) Uani 0.40(3) 1 d . . P A 2
F9' F 0.889(3) 0.7423(14) 0.7397(19) 0.072(8) Uani 0.40(3) 1 d . . P A 2
F10' F 0.727(2) 0.7187(18) 0.754(2) 0.113(15) Uani 0.40(3) 1 d . . P A 2

loop_
_atom_site_aniso_label
_atom_site_aniso_U_11
_atom_site_aniso_U_22
_atom_site_aniso_U_33
_atom_site_aniso_U_23
_atom_site_aniso_U_13
_atom_site_aniso_U_12
C1 0.036(6) 0.051(6) 0.062(7) -0.016(6) -0.004(5) -0.024(5)
C2 0.058(7) 0.082(8) 0.050(7) 0.020(6) -0.016(6) -0.046(7)
C3 0.042(6) 0.047(7) 0.101(10) 0.030(7) -0.032(7) -0.029(6)
C4 0.042(6) 0.046(7) 0.074(8) 0.007(6) -0.006(6) -0.023(5)
C5 0.040(7) 0.036(7) 0.125(12) 0.015(7) -0.023(7) -0.019(6)
C6 0.037(7) 0.032(6) 0.140(12) -0.009(8) -0.016(8) -0.014(5)
C7 0.030(6) 0.041(6) 0.099(9) -0.018(7) -0.007(6) -0.016(5)
C8 0.020(5) 0.037(6) 0.078(8) -0.008(6) -0.008(5) -0.015(4)
C9 0.027(5) 0.026(5) 0.072(8) 0.011(5) -0.009(5) -0.015(4)
C10 0.035(6) 0.050(7) 0.118(11) -0.034(8) 0.006(7) -0.020(6)
C11 0.046(7) 0.060(7) 0.096(9) -0.030(7) 0.009(7) -0.029(6)
C12 0.032(6) 0.046(6) 0.067(8) -0.019(6) 0.004(5) -0.015(5)
C13 0.032(5) 0.040(5) 0.039(6) -0.009(4) -0.005(4) -0.010(4)
C14 0.036(6) 0.061(7) 0.055(7) -0.015(5) 0.001(5) -0.029(5)
C15 0.063(8) 0.055(7) 0.067(8) -0.010(6) 0.004(6) -0.041(6)
C16 0.050(6) 0.038(6) 0.048(6) -0.008(5) 0.005(5) -0.021(5)
C17 0.048(6) 0.031(5) 0.038(6) -0.011(4) 0.008(5) -0.016(5)
C18 0.040(6) 0.033(5) 0.043(6) -0.004(4) -0.001(5) -0.016(5)
C19 0.045(6) 0.027(5) 0.049(6) -0.001(4) -0.008(5) -0.011(5)
C20 0.068(8) 0.038(6) 0.046(6) 0.005(5) -0.001(6) -0.024(6)
C21 0.064(7) 0.040(6) 0.055(7) -0.008(5) 0.009(6) -0.020(6)
C22 0.061(7) 0.038(6) 0.049(7) 0.012(5) -0.007(5) -0.016(5)
C23 0.035(5) 0.041(6) 0.054(6) -0.004(5) -0.006(5) -0.007(5)
C24 0.038(6) 0.044(6) 0.052(6) -0.010(5) -0.004(5) -0.015(5)
C25 0.034(5) 0.026(5) 0.053(7) -0.003(4) 0.001(5) -0.007(4)
C26 0.031(5) 0.034(5) 0.048(7) -0.001(4) -0.010(5) -0.011(4)
C27 0.031(5) 0.039(5) 0.057(7) 0.001(5) -0.002(5) -0.008(5)
C28 0.036(6) 0.025(5) 0.083(9) -0.007(5) -0.011(6) -0.007(4)
C29 0.032(6) 0.037(6) 0.093(9) -0.023(6) -0.007(6) -0.008(5)
C30 0.046(6) 0.042(6) 0.053(7) -0.015(5) -0.006(5) -0.010(5)
C31 0.081(8) 0.076(8) 0.071(8) -0.027(6) 0.002(7) -0.041(7)
C32 0.045(6) 0.042(5) 0.056(6) -0.010(5) -0.003(5) -0.021(5)
C33 0.047(6) 0.046(6) 0.102(9) -0.002(6) 0.005(6) -0.021(5)
C34 0.036(5) 0.041(6) 0.042(6) -0.005(5) -0.007(5) -0.021(5)
C35 0.035(5) 0.041(6) 0.045(6) -0.013(5) 0.003(5) -0.016(5)
C36 0.034(5) 0.035(5) 0.060(7) -0.005(5) -0.007(5) -0.014(4)
C37 0.035(5) 0.040(6) 0.058(7) 0.000(5) -0.011(5) -0.023(5)
C38 0.039(6) 0.056(7) 0.050(6) -0.007(5) -0.006(5) -0.032(5)
C39 0.030(5) 0.036(5) 0.052(7) -0.013(5) -0.005(5) -0.018(4)
C40 0.058(7) 0.050(6) 0.057(7) -0.016(5) 0.003(5) -0.024(5)
C41 0.044(6) 0.066(7) 0.072(8) 0.006(6) -0.010(6) -0.021(5)
C42 0.044(6) 0.049(6) 0.066(8) -0.011(5) -0.004(5) -0.017(5)
C43 0.049(6) 0.051(7) 0.054(7) -0.021(6) 0.009(5) -0.013(5)
C44 0.076(8) 0.065(7) 0.054(7) -0.025(6) -0.005(6) -0.029(6)
C45 0.105(10) 0.060(8) 0.061(8) -0.020(7) 0.008(7) -0.033(7)
C46 0.099(10) 0.067(8) 0.061(8) -0.010(6) -0.015(7) -0.029(7)
C47 0.090(9) 0.104(10) 0.048(8) -0.013(7) -0.006(7) -0.050(8)
C48 0.056(7) 0.073(8) 0.054(7) -0.023(6) 0.003(6) -0.030(6)
C49 0.065(8) 0.076(8) 0.074(8) -0.016(6) -0.015(7) -0.035(7)
C50 0.062(7) 0.056(7) 0.054(7) -0.008(5) -0.007(6) -0.029(6)
C51 0.064(8) 0.044(6) 0.062(7) -0.001(5) -0.012(6) -0.019(6)
C52 0.071(8) 0.052(7) 0.056(7) -0.012(6) 0.017(6) -0.015(6)
C53 0.064(7) 0.061(7) 0.055(7) -0.010(6) 0.001(6) -0.018(6)
C54 0.054(7) 0.054(7) 0.069(8) -0.012(6) 0.005(6) -0.025(6)
C55 0.064(7) 0.043(6) 0.060(7) -0.007(5) 0.002(6) -0.018(6)
C56 0.070(9) 0.058(8) 0.072(9) -0.020(7) 0.006(7) -0.020(7)
C57 0.124(16) 0.063(10) 0.063(12) 0.004(9) -0.001(12) -0.039(10)
Cu1 0.0422(7) 0.0324(6) 0.0619(9) -0.0025(6) -0.0051(6) -0.0125(5)
F1 0.168(8) 0.094(5) 0.074(5) -0.013(4) 0.015(5) -0.078(5)
F2 0.111(6) 0.102(6) 0.155(7) 0.000(5) -0.033(6) -0.066(5)
F3 0.107(6) 0.063(5) 0.140(7) -0.023(4) 0.027(5) -0.038(4)
F11 0.124(6) 0.077(5) 0.121(6) 0.045(4) -0.063(5) -0.056(4)
F12 0.081(4) 0.038(3) 0.107(5) 0.007(3) -0.010(4) -0.017(3)
N1 0.032(4) 0.036(5) 0.059(6) -0.004(4) -0.006(4) -0.015(4)
N2 0.032(4) 0.050(5) 0.057(6) -0.016(5) -0.006(4) -0.015(4)
N3 0.043(5) 0.033(4) 0.035(4) -0.004(3) -0.006(4) -0.018(4)
N4 0.035(4) 0.032(4) 0.042(5) -0.008(4) 0.000(4) -0.014(4)
N5 0.061(6) 0.063(6) 0.097(8) -0.021(5) -0.011(5) -0.027(5)
N6 0.063(6) 0.061(6) 0.090(7) -0.025(5) -0.001(5) -0.027(5)
S1 0.078(2) 0.067(2) 0.148(3) -0.042(2) 0.015(2) -0.0354(18)
Cl1 0.083(2) 0.071(2) 0.086(2) -0.0030(18) -0.0129(19) -0.0412(18)
F4 0.17(3) 0.18(3) 0.25(6) 0.11(4) -0.03(4) 0.01(2)
F5 0.13(3) 0.20(3) 0.110(18) -0.085(17) -0.074(18) 0.08(2)
F6 0.128(17) 0.081(17) 0.072(14) 0.017(12) 0.031(13) 0.038(12)
F7 0.090(12) 0.128(13) 0.052(9) -0.023(8) -0.006(8) -0.033(9)
F8 0.048(10) 0.096(13) 0.14(2) 0.053(13) -0.038(12) -0.042(10)
F9 0.15(2) 0.075(9) 0.060(10) -0.024(7) -0.039(14) -0.012(12)
F10 0.039(7) 0.074(9) 0.086(13) 0.009(8) 0.009(7) -0.028(6)
F4' 0.084(17) 0.098(17) 0.056(17) 0.052(15) -0.025(14) -0.008(13)
F5' 0.27(6) 0.06(2) 0.11(3) -0.03(2) -0.01(3) -0.01(2)
F6' 0.038(15) 0.082(16) 0.36(7) -0.02(3) -0.04(3) -0.018(13)
F7' 0.24(4) 0.16(2) 0.09(2) -0.005(17) -0.03(2) -0.17(3)
F8' 0.18(4) 0.18(3) 0.09(2) -0.079(18) 0.11(2) -0.10(2)
F9' 0.088(19) 0.058(11) 0.095(19) -0.022(11) -0.021(15) -0.045(13)
F10' 0.076(18) 0.097(18) 0.11(3) 0.000(17) 0.058(19) 0.003(13)

loop_
_atom_type_symbol
_atom_type_description
_atom_type_scat_dispersion_real
_atom_type_scat_dispersion_imag
_atom_type_scat_source
C C 0.0033 0.0016 'International Tables Vol C Tables 4.2.6.8 and 6.1.1.4'
H H 0.0000 0.0000 'International Tables Vol C Tables 4.2.6.8 and 6.1.1.4'
Cu Cu 0.3201 1.2651 'International Tables Vol C Tables 4.2.6.8 and 6.1.1.4'
F F 0.0171 0.0103 'International Tables Vol C Tables 4.2.6.8 and 6.1.1.4'
N N 0.0061 0.0033 'International Tables Vol C Tables 4.2.6.8 and 6.1.1.4'
S S 0.1246 0.1234 'International Tables Vol C Tables 4.2.6.8 and 6.1.1.4'
Cl Cl 0.1484 0.1585 'International Tables Vol C Tables 4.2.6.8 and 6.1.1.4'

loop_
_geom_angle_atom_site_label_1
_geom_angle_atom_site_label_2
_geom_angle_atom_site_label_3
_geom_angle
_geom_angle_site_symmetry_1
_geom_angle_site_symmetry_3
_geom_angle_publ_flag
N1 C1 C2 124.8(10) . . ?
C3 C2 C1 117.7(10) . . ?
C2 C3 C4 119.8(10) . . ?
C9 C4 C3 118.4(10) . . ?
C9 C4 C5 120.1(11) . . ?
C3 C4 C5 121.5(11) . . ?
C6 C5 C4 119.5(11) . . ?
C5 C6 C7 122.8(11) . . ?
C10 C7 C8 117.5(10) . . ?
C10 C7 C6 123.3(11) . . ?
C8 C7 C6 119.1(11) . . ?
N2 C8 C7 122.7(10) . . ?
N2 C8 C9 119.1(8) . . ?
C7 C8 C9 118.1(9) . . ?
N1 C9 C4 122.8(10) . . ?
N1 C9 C8 116.9(8) . . ?
C4 C9 C8 120.3(9) . . ?
C11 C10 C7 119.8(10) . . ?
C10 C11 C12 119.9(11) . . ?
N2 C12 C11 120.9(10) . . ?
N2 C12 C43 119.9(8) . . ?
C11 C12 C43 119.2(10) . . ?
N4 C13 C14 122.0(8) . . ?
N4 C13 C34 116.7(7) . . ?
C14 C13 C34 121.2(8) . . ?
C15 C14 C13 119.1(8) . . ?
C14 C15 C16 120.7(8) . . ?
C15 C16 C17 118.1(9) . . ?
C15 C16 C21 125.7(9) . . ?
C17 C16 C21 116.1(9) . . ?
N4 C17 C16 120.8(8) . . ?
N4 C17 C18 116.8(7) . . ?
C16 C17 C18 122.3(8) . . ?
N3 C18 C19 122.9(8) . . ?
N3 C18 C17 118.4(8) . . ?
C19 C18 C17 118.5(8) . . ?
C22 C19 C20 125.2(8) . . ?
C22 C19 C18 116.3(8) . . ?
C20 C19 C18 118.5(8) . . ?
C21 C20 C19 121.0(9) . . ?
C20 C21 C16 123.4(9) . . ?
C23 C22 C19 119.9(9) . . ?
C22 C23 C24 121.5(9) . . ?
N3 C24 C23 120.2(8) . . ?
N3 C24 C25 118.8(8) . . ?
C23 C24 C25 121.0(8) . . ?
C26 C25 C30 120.2(8) . . ?
C26 C25 C24 118.7(8) . . ?
C30 C25 C24 121.0(9) . . ?
C25 C26 C27 118.7(8) . . ?
C25 C26 C32 121.9(8) . . ?
C27 C26 C32 119.3(8) . . ?
C28 C27 C26 121.6(9) . . ?
C29 C28 C27 118.9(9) . . ?
C29 C28 C33 121.3(9) . . ?
C27 C28 C33 119.8(10) . . ?
C28 C29 C30 122.0(9) . . ?
C29 C30 C25 118.5(9) . . ?
C29 C30 C31 121.1(9) . . ?
C25 C30 C31 120.3(9) . . ?
C39 C34 C35 119.6(8) . . ?
C39 C34 C13 119.5(8) . . ?
C35 C34 C13 120.9(8) . . ?
C36 C35 C34 118.7(8) . . ?
C36 C35 C42 121.0(8) . . ?
C34 C35 C42 120.3(8) . . ?
C37 C36 C35 123.2(9) . . ?
C36 C37 C38 116.9(9) . . ?
C36 C37 C41 122.6(9) . . ?
C38 C37 C41 120.5(9) . . ?
C39 C38 C37 122.9(9) . . ?
C38 C39 C34 118.7(8) . . ?
C38 C39 C40 120.8(9) . . ?
C34 C39 C40 120.4(8) . . ?
C44 C43 C48 118.1(10) . . ?
C44 C43 C12 118.3(9) . . ?
C48 C43 C12 123.6(9) . . ?
C43 C44 C45 120.9(10) . . ?
C46 C45 C44 118.9(10) . . ?
C45 C46 C47 120.8(11) . . ?
C48 C47 C46 121.2(11) . . ?
C47 C48 C43 119.9(10) . . ?
C47 C48 N5 120.4(10) . . ?
C43 C48 N5 119.5(10) . . ?
N5 C49 N6 116.4(9) . . ?
N5 C49 S1 118.1(9) . . ?
N6 C49 S1 125.4(8) . . ?
C51 C50 C55 120.0(10) . . ?
C51 C50 N6 118.1(9) . . ?
C55 C50 N6 121.8(10) . . ?
C52 C51 C50 120.7(10) . . ?
C51 C52 C53 121.1(10) . . ?
C51 C52 C57 123.6(12) . . ?
C53 C52 C57 115.4(12) . . ?
C54 C53 C52 118.3(10) . . ?
C55 C54 C53 121.5(10) . . ?
C55 C54 C56 118.3(10) . . ?
C53 C54 C56 120.1(10) . . ?
C54 C55 C50 118.4(10) . . ?
F3 C56 F1 107.0(10) . . ?
F3 C56 F2 107.1(10) . . ?
F1 C56 F2 106.0(10) . . ?
F3 C56 C54 111.8(10) . . ?
F1 C56 C54 112.6(9) . . ?
F2 C56 C54 112.0(10) . . ?
F5 C57 F6 116(3) . . ?
F5 C57 F4 102(3) . . ?
F6 C57 F4 101(3) . . ?
F6' C57 F5' 122(4) . . ?
F6' C57 F4' 109(3) . . ?
F5' C57 F4' 87(4) . . ?
F5 C57 C52 115.4(18) . . ?
F6 C57 C52 114.9(16) . . ?
F6' C57 C52 117.6(19) . . ?
F4 C57 C52 105(2) . . ?
F5' C57 C52 108(2) . . ?
F4' C57 C52 108.4(19) . . ?
N1 Cu1 N3 141.5(3) . . ?
N1 Cu1 N4 115.8(3) . . ?
N3 Cu1 N4 81.3(3) . . ?
N1 Cu1 N2 81.8(3) . . ?
N3 Cu1 N2 129.0(3) . . ?
N4 Cu1 N2 105.4(3) . . ?
C1 N1 C9 116.5(8) . . ?
C1 N1 Cu1 130.2(6) . . ?
C9 N1 Cu1 112.7(6) . . ?
C12 N2 C8 118.9(8) . . ?
C12 N2 Cu1 133.7(7) . . ?
C8 N2 Cu1 106.4(6) . . ?
C24 N3 C18 119.1(7) . . ?
C24 N3 Cu1 128.0(6) . . ?
C18 N3 Cu1 112.7(5) . . ?
C13 N4 C17 119.3(7) . . ?
C13 N4 Cu1 131.6(6) . . ?
C17 N4 Cu1 108.6(5) . . ?
C49 N5 C48 127.8(9) . . ?
C49 N6 C50 132.1(9) . . ?
F8 Cl1 F9 91.1(11) . . ?
F8 Cl1 F10 174.9(7) . . ?
F9 Cl1 F10 91.0(10) . . ?
F8 Cl1 F11 89.8(5) . . ?
F7' Cl1 F11 99.1(10) . . ?
F9 Cl1 F11 90.4(6) . . ?
F10 Cl1 F11 85.6(5) . . ?
F7' Cl1 F9' 170.2(13) . . ?
F11 Cl1 F9' 90.7(7) . . ?
F8 Cl1 F7 90.4(11) . . ?
F9 Cl1 F7 175.5(8) . . ?
F10 Cl1 F7 87.1(8) . . ?
F11 Cl1 F7 85.4(7) . . ?
F8 Cl1 F12 90.5(5) . . ?
F7' Cl1 F12 81.3(10) . . ?
F9 Cl1 F12 88.9(6) . . ?
F10 Cl1 F12 94.1(5) . . ?
F11 Cl1 F12 179.2(5) . . ?
F9' Cl1 F12 89.0(7) . . ?
F7 Cl1 F12 95.4(7) . . ?
F7' Cl1 F10' 91.5(17) . . ?
F11 Cl1 F10' 93.5(8) . . ?
F9' Cl1 F10' 88.6(15) . . ?
F12 Cl1 F10' 85.7(8) . . ?
F7' Cl1 F8' 90.0(17) . . ?
F11 Cl1 F8' 96.2(11) . . ?
F9' Cl1 F8' 88.3(14) . . ?
F12 Cl1 F8' 84.6(11) . . ?
F10' Cl1 F8' 169.9(15) . . ?

loop_
_geom_bond_atom_site_label_1
_geom_bond_atom_site_label_2
_geom_bond_distance
_geom_bond_site_symmetry_2
_geom_bond_publ_flag
C1 N1 1.313(11) . ?
C1 C2 1.405(12) . ?
C2 C3 1.366(13) . ?
C3 C4 1.392(14) . ?
C4 C9 1.386(12) . ?
C4 C5 1.438(14) . ?
C5 C6 1.325(14) . ?
C6 C7 1.423(14) . ?
C7 C10 1.384(14) . ?
C7 C8 1.416(12) . ?
C8 N2 1.354(11) . ?
C8 C9 1.436(13) . ?
C9 N1 1.373(10) . ?
C10 C11 1.371(14) . ?
C11 C12 1.417(13) . ?
C12 N2 1.336(11) . ?
C12 C43 1.478(13) . ?
C13 N4 1.315(10) . ?
C13 C14 1.382(11) . ?
C13 C34 1.495(11) . ?
C14 C15 1.366(12) . ?
C15 C16 1.367(12) . ?
C16 C17 1.394(11) . ?
C16 C21 1.423(12) . ?
C17 N4 1.377(10) . ?
C17 C18 1.429(11) . ?
C18 N3 1.373(10) . ?
C18 C19 1.416(11) . ?
C19 C22 1.400(12) . ?
C19 C20 1.415(11) . ?
C20 C21 1.338(12) . ?
C22 C23 1.362(11) . ?
C23 C24 1.402(12) . ?
C24 N3 1.333(10) . ?
C24 C25 1.480(12) . ?
C25 C26 1.379(11) . ?
C25 C30 1.411(12) . ?
C26 C27 1.397(11) . ?
C26 C32 1.510(11) . ?
C27 C28 1.374(12) . ?
C28 C29 1.361(13) . ?
C28 C33 1.504(12) . ?
C29 C30 1.383(13) . ?
C30 C31 1.509(13) . ?
C34 C39 1.386(11) . ?
C34 C35 1.413(11) . ?
C35 C36 1.377(11) . ?
C35 C42 1.479(12) . ?
C36 C37 1.366(12) . ?
C37 C38 1.387(12) . ?
C37 C41 1.501(12) . ?
C38 C39 1.384(11) . ?
C39 C40 1.501(11) . ?
C43 C44 1.366(12) . ?
C43 C48 1.411(13) . ?
C44 C45 1.421(14) . ?
C45 C46 1.342(14) . ?
C46 C47 1.368(14) . ?
C47 C48 1.358(14) . ?
C48 N5 1.460(12) . ?
C49 N5 1.350(12) . ?
C49 N6 1.357(12) . ?
C49 S1 1.668(11) . ?
C50 C51 1.383(13) . ?
C50 C55 1.404(12) . ?
C50 N6 1.407(12) . ?
C51 C52 1.327(13) . ?
C52 C53 1.405(13) . ?
C52 C57 1.530(18) . ?
C53 C54 1.382(13) . ?
C54 C55 1.366(13) . ?
C54 C56 1.502(14) . ?
C56 F3 1.314(12) . ?
C56 F1 1.322(12) . ?
C56 F2 1.326(12) . ?
C57 F5 1.19(2) . ?
C57 F6 1.22(2) . ?
C57 F6' 1.25(4) . ?
C57 F4 1.33(5) . ?
C57 F5' 1.33(4) . ?
C57 F4' 1.40(4) . ?
Cu1 N1 1.986(7) . ?
Cu1 N3 2.000(7) . ?
Cu1 N4 2.149(6) . ?
Cu1 N2 2.160(7) . ?
F11 Cl1 1.590(6) . ?
F12 Cl1 1.604(6) . ?
Cl1 F8 1.538(11) . ?
Cl1 F7' 1.563(16) . ?
Cl1 F9 1.570(14) . ?
Cl1 F10 1.576(10) . ?
Cl1 F9' 1.600(17) . ?
Cl1 F7 1.602(12) . ?
Cl1 F10' 1.607(19) . ?
Cl1 F8' 1.61(2) . ?

loop_
_geom_hbond_atom_site_label_D
_geom_hbond_atom_site_label_H
_geom_hbond_atom_site_label_A
_geom_hbond_distance_DH
_geom_hbond_distance_HA
_geom_hbond_distance_DA
_geom_hbond_angle_DHA
_geom_hbond_site_symmetry_A
_geom_hbond_publ_flag
C2 H2 F10'^b 0.95 2.44 3.01(2) 118.4 1_554 yes
C23 H23 F12 0.95 2.47 3.390(11) 164.4 2_766 yes
C23 H23 F8^a 0.95 2.49 3.158(14) 127.6 2_766 yes
C47 H47 F7^a 0.95 2.45 3.162(19) 131.9 . yes
C47 H47 F10^a 0.95 2.57 3.31(2) 134.6 . yes
C47 H47 F7'^b 0.95 2.34 3.00(3) 126.2 . yes
C51 H51 F7^a 0.95 2.62 3.30(2) 128.7 . yes
C55 H55 S1 0.95 2.56 3.165(11) 121.9 . yes

loop_
_geom_torsion_atom_site_label_1
_geom_torsion_atom_site_label_2
_geom_torsion_atom_site_label_3
_geom_torsion_atom_site_label_4
_geom_torsion
_geom_torsion_site_symmetry_1
_geom_torsion_site_symmetry_2
_geom_torsion_site_symmetry_3
_geom_torsion_site_symmetry_4
_geom_torsion_publ_flag
N1 C1 C2 C3 0.8(13) . . . . ?
C1 C2 C3 C4 -0.5(13) . . . . ?
C2 C3 C4 C9 0.1(13) . . . . ?
C2 C3 C4 C5 -179.4(8) . . . . ?
C9 C4 C5 C6 -0.7(14) . . . . ?
C3 C4 C5 C6 178.9(9) . . . . ?
C4 C5 C6 C7 1.6(15) . . . . ?
C5 C6 C7 C10 177.0(10) . . . . ?
C5 C6 C7 C8 -0.1(14) . . . . ?
C10 C7 C8 N2 -2.8(12) . . . . ?
C6 C7 C8 N2 174.5(8) . . . . ?
C10 C7 C8 C9 -179.7(8) . . . . ?
C6 C7 C8 C9 -2.4(12) . . . . ?
C3 C4 C9 N1 0.0(13) . . . . ?
C5 C4 C9 N1 179.6(8) . . . . ?
C3 C4 C9 C8 178.6(8) . . . . ?
C5 C4 C9 C8 -1.8(12) . . . . ?
N2 C8 C9 N1 5.0(11) . . . . ?
C7 C8 C9 N1 -178.0(7) . . . . ?
N2 C8 C9 C4 -173.7(7) . . . . ?
C7 C8 C9 C4 3.3(11) . . . . ?
C8 C7 C10 C11 3.2(13) . . . . ?
C6 C7 C10 C11 -173.9(9) . . . . ?
C7 C10 C11 C12 0.7(14) . . . . ?
C10 C11 C12 N2 -5.6(13) . . . . ?
C10 C11 C12 C43 174.5(8) . . . . ?
N4 C13 C14 C15 -0.3(13) . . . . ?
C34 C13 C14 C15 175.0(8) . . . . ?
C13 C14 C15 C16 -1.0(14) . . . . ?
C14 C15 C16 C17 1.4(14) . . . . ?
C14 C15 C16 C21 -176.6(9) . . . . ?
C15 C16 C17 N4 -0.6(13) . . . . ?
C21 C16 C17 N4 177.6(8) . . . . ?
C15 C16 C17 C18 -177.4(8) . . . . ?
C21 C16 C17 C18 0.8(13) . . . . ?
N4 C17 C18 N3 0.8(11) . . . . ?
C16 C17 C18 N3 177.8(8) . . . . ?
N4 C17 C18 C19 -175.4(7) . . . . ?
C16 C17 C18 C19 1.6(13) . . . . ?
N3 C18 C19 C22 0.9(13) . . . . ?
C17 C18 C19 C22 176.9(8) . . . . ?
N3 C18 C19 C20 -179.5(8) . . . . ?
C17 C18 C19 C20 -3.5(12) . . . . ?
C22 C19 C20 C21 -177.3(9) . . . . ?
C18 C19 C20 C21 3.1(14) . . . . ?
C19 C20 C21 C16 -0.7(15) . . . . ?
C15 C16 C21 C20 176.8(10) . . . . ?
C17 C16 C21 C20 -1.3(14) . . . . ?
C20 C19 C22 C23 178.1(9) . . . . ?
C18 C19 C22 C23 -2.4(13) . . . . ?
C19 C22 C23 C24 1.0(14) . . . . ?
C22 C23 C24 N3 2.2(14) . . . . ?
C22 C23 C24 C25 -175.8(9) . . . . ?
N3 C24 C25 C26 -75.5(11) . . . . ?
C23 C24 C25 C26 102.5(10) . . . . ?
N3 C24 C25 C30 109.7(10) . . . . ?
C23 C24 C25 C30 -72.3(11) . . . . ?
C30 C25 C26 C27 -0.4(12) . . . . ?
C24 C25 C26 C27 -175.2(8) . . . . ?
C30 C25 C26 C32 175.3(8) . . . . ?
C24 C25 C26 C32 0.5(12) . . . . ?
C25 C26 C27 C28 -0.9(12) . . . . ?
C32 C26 C27 C28 -176.7(8) . . . . ?
C26 C27 C28 C29 1.7(13) . . . . ?
C26 C27 C28 C33 -179.8(8) . . . . ?
C27 C28 C29 C30 -1.2(14) . . . . ?
C33 C28 C29 C30 -179.7(8) . . . . ?
C28 C29 C30 C25 -0.1(13) . . . . ?
C28 C29 C30 C31 -179.3(9) . . . . ?
C26 C25 C30 C29 0.9(13) . . . . ?
C24 C25 C30 C29 175.6(8) . . . . ?
C26 C25 C30 C31 -179.8(8) . . . . ?
C24 C25 C30 C31 -5.2(13) . . . . ?
N4 C13 C34 C39 73.7(10) . . . . ?
C14 C13 C34 C39 -101.9(10) . . . . ?
N4 C13 C34 C35 -107.0(9) . . . . ?
C14 C13 C34 C35 77.5(11) . . . . ?
C39 C34 C35 C36 -0.2(12) . . . . ?
C13 C34 C35 C36 -179.6(7) . . . . ?
C39 C34 C35 C42 -179.5(7) . . . . ?
C13 C34 C35 C42 1.1(12) . . . . ?
C34 C35 C36 C37 0.6(12) . . . . ?
C42 C35 C36 C37 179.8(8) . . . . ?
C35 C36 C37 C38 0.2(12) . . . . ?
C35 C36 C37 C41 179.7(8) . . . . ?
C36 C37 C38 C39 -1.4(12) . . . . ?
C41 C37 C38 C39 179.1(7) . . . . ?
C37 C38 C39 C34 1.8(12) . . . . ?
C37 C38 C39 C40 -179.4(7) . . . . ?
C35 C34 C39 C38 -0.9(11) . . . . ?
C13 C34 C39 C38 178.5(7) . . . . ?
C35 C34 C39 C40 -179.8(7) . . . . ?
C13 C34 C39 C40 -0.4(11) . . . . ?
N2 C12 C43 C44 -55.0(13) . . . . ?
C11 C12 C43 C44 125.0(10) . . . . ?
N2 C12 C43 C48 126.0(10) . . . . ?
C11 C12 C43 C48 -54.0(13) . . . . ?
C48 C43 C44 C45 -2.4(15) . . . . ?
C12 C43 C44 C45 178.5(9) . . . . ?
C43 C44 C45 C46 2.2(17) . . . . ?
C44 C45 C46 C47 0.7(18) . . . . ?
C45 C46 C47 C48 -3.3(19) . . . . ?
C46 C47 C48 C43 2.9(17) . . . . ?
C46 C47 C48 N5 178.2(10) . . . . ?
C44 C43 C48 C47 -0.1(15) . . . . ?
C12 C43 C48 C47 178.9(10) . . . . ?
C44 C43 C48 N5 -175.4(9) . . . . ?
C12 C43 C48 N5 3.7(15) . . . . ?
C55 C50 C51 C52 0.2(15) . . . . ?
N6 C50 C51 C52 178.4(9) . . . . ?
C50 C51 C52 C53 1.2(16) . . . . ?
C50 C51 C52 C57 -177.3(12) . . . . ?
C51 C52 C53 C54 -1.9(16) . . . . ?
C57 C52 C53 C54 176.7(12) . . . . ?
C52 C53 C54 C55 1.3(16) . . . . ?
C52 C53 C54 C56 -176.2(10) . . . . ?
C53 C54 C55 C50 0.1(15) . . . . ?
C56 C54 C55 C50 177.6(9) . . . . ?
C51 C50 C55 C54 -0.8(15) . . . . ?
N6 C50 C55 C54 -178.9(9) . . . . ?
C55 C54 C56 F3 36.6(15) . . . . ?
C53 C54 C56 F3 -145.8(11) . . . . ?
C55 C54 C56 F1 -83.8(13) . . . . ?
C53 C54 C56 F1 93.8(13) . . . . ?
C55 C54 C56 F2 156.8(10) . . . . ?
C53 C54 C56 F2 -25.6(15) . . . . ?
C51 C52 C57 F5 -110(4) . . . . ?
C53 C52 C57 F5 72(4) . . . . ?
C51 C52 C57 F6 112(3) . . . . ?
C53 C52 C57 F6 -67(3) . . . . ?
C51 C52 C57 F6' -163(4) . . . . ?
C53 C52 C57 F6' 18(5) . . . . ?
C51 C52 C57 F4 2(4) . . . . ?
C53 C52 C57 F4 -177(4) . . . . ?
C51 C52 C57 F5' 55(5) . . . . ?
C53 C52 C57 F5' -124(4) . . . . ?
C51 C52 C57 F4' -39(3) . . . . ?
C53 C52 C57 F4' 143(2) . . . . ?
C2 C1 N1 C9 -0.6(12) . . . . ?
C2 C1 N1 Cu1 169.3(6) . . . . ?
C4 C9 N1 C1 0.3(11) . . . . ?
C8 C9 N1 C1 -178.4(7) . . . . ?
C4 C9 N1 Cu1 -171.5(6) . . . . ?
C8 C9 N1 Cu1 9.9(9) . . . . ?
C11 C12 N2 C8 6.0(12) . . . . ?
C43 C12 N2 C8 -174.0(8) . . . . ?
C11 C12 N2 Cu1 -160.2(6) . . . . ?
C43 C12 N2 Cu1 19.8(13) . . . . ?
C7 C8 N2 C12 -1.9(12) . . . . ?
C9 C8 N2 C12 175.0(7) . . . . ?
C7 C8 N2 Cu1 167.7(6) . . . . ?
C9 C8 N2 Cu1 -15.4(8) . . . . ?
C23 C24 N3 C18 -3.7(12) . . . . ?
C25 C24 N3 C18 174.4(7) . . . . ?
C23 C24 N3 Cu1 171.1(6) . . . . ?
C25 C24 N3 Cu1 -10.9(12) . . . . ?
C19 C18 N3 C24 2.2(12) . . . . ?
C17 C18 N3 C24 -173.8(8) . . . . ?
C19 C18 N3 Cu1 -173.4(7) . . . . ?
C17 C18 N3 Cu1 10.6(9) . . . . ?
C14 C13 N4 C17 1.2(12) . . . . ?
C34 C13 N4 C17 -174.3(7) . . . . ?
C14 C13 N4 Cu1 -169.9(6) . . . . ?
C34 C13 N4 Cu1 14.7(11) . . . . ?
C16 C17 N4 C13 -0.7(12) . . . . ?
C18 C17 N4 C13 176.3(7) . . . . ?
C16 C17 N4 Cu1 172.2(6) . . . . ?
C18 C17 N4 Cu1 -10.8(9) . . . . ?
N6 C49 N5 C48 17.1(16) . . . . ?
S1 C49 N5 C48 -166.2(8) . . . . ?
C47 C48 N5 C49 46.9(16) . . . . ?
C43 C48 N5 C49 -137.9(11) . . . . ?
N5 C49 N6 C50 -177.8(10) . . . . ?
S1 C49 N6 C50 5.8(18) . . . . ?
C51 C50 N6 C49 152.7(11) . . . . ?
C55 C50 N6 C49 -29.2(17) . . . . ?
